data_2210189
loop_
_publ_author_name
'Yue-Qin Yu'
'Wu-Lan Zeng'
'Jun Wan'
'Sai Bi'
'Shu-Sheng Zhang'

_publ_section_title
;
 3-(1<i>H</i>-Benzotriazol-1-yl)-1-(4-fluorophenyl)propan-1-one
;
_journal_coeditor_code CV2089
_journal_issue 9
_journal_name_full 'Acta Crystallographica Section E'
_journal_page_first o4065
_journal_page_last o4066
_journal_paper_doi 10.1107/S1600536806033526
_journal_volume 62
_journal_year 2006
_chemical_formula_moiety 'C15 H12 F N3 O'
_chemical_formula_sum 'C15 H12 F N3 O'
_chemical_formula_weight 269.28
_chemical_name_systematic
;
 ?
;
_space_group_IT_number 14
_symmetry_cell_setting monoclinic
_symmetry_space_group_name_Hall '-P 2ybc'
_symmetry_space_group_name_H-M 'P 1 21/c 1'
_atom_sites_solution_hydrogens geom
_atom_sites_solution_primary direct
_atom_sites_solution_secondary difmap
_audit_creation_method SHELXL-97
_cell_angle_alpha 90.00
_cell_angle_beta 96.776(5)
_cell_angle_gamma 90.00
_cell_formula_units_Z 4
_cell_length_a 5.9177(14)
_cell_length_b 7.2815(17)
_cell_length_c 29.518(7)
_cell_measurement_reflns_used 1058
_cell_measurement_temperature 293(2)
_cell_measurement_theta_max 21.4
_cell_measurement_theta_min 2.8
_cell_volume 1263.0(5)
_computing_cell_refinement 'SAINT (Siemens, 1996)'
_computing_data_collection 'SMART (Siemens, 1996)'
_computing_data_reduction SAINT
_computing_molecular_graphics 'SHELXTL (Sheldrick, 1997b)'
_computing_publication_material
;
SHELXTL, PARST (Nardelli, 1995) and PLATON (Spek, 2003)
;
_computing_structure_refinement 'SHELXL97 (Sheldrick, 1997a)'
_computing_structure_solution 'SHELXS97 (Sheldrick, 1997a)'
_diffrn_ambient_temperature 293(2)
_diffrn_detector_area_resol_mean 8.33
_diffrn_measured_fraction_theta_full 0.998
_diffrn_measured_fraction_theta_max 0.998
_diffrn_measurement_device_type
;
Siemens SMART 1000 CCD area detector diffractometer
;
_diffrn_measurement_method '\w scans'
_diffrn_radiation_monochromator graphite
_diffrn_radiation_source 'fine-focus sealed tube'
_diffrn_radiation_type MoK\a
_diffrn_radiation_wavelength 0.71073
_diffrn_reflns_av_R_equivalents 0.0392
_diffrn_reflns_av_sigmaI/netI 0.0531
_diffrn_reflns_limit_h_max 7
_diffrn_reflns_limit_h_min -5
_diffrn_reflns_limit_k_max 8
_diffrn_reflns_limit_k_min -8
_diffrn_reflns_limit_l_max 35
_diffrn_reflns_limit_l_min -36
_diffrn_reflns_number 6744
_diffrn_reflns_theta_full 26.02
_diffrn_reflns_theta_max 26.02
_diffrn_reflns_theta_min 1.39
_diffrn_standards_number 0
_exptl_absorpt_coefficient_mu 0.102
_exptl_absorpt_correction_T_max 0.9929
_exptl_absorpt_correction_T_min 0.9651
_exptl_absorpt_correction_type multi-scan
_exptl_absorpt_process_details '(SADABS; Sheldrick, 1996)'
_exptl_crystal_colour colourless
_exptl_crystal_density_diffrn 1.416
_exptl_crystal_density_method 'not measured'
_exptl_crystal_description needle
_exptl_crystal_F_000 560
_exptl_crystal_size_max 0.35
_exptl_crystal_size_mid 0.09
_exptl_crystal_size_min 0.07
_refine_diff_density_max 0.172
_refine_diff_density_min -0.125
_refine_ls_extinction_method none
_refine_ls_goodness_of_fit_ref 1.040
_refine_ls_hydrogen_treatment constr
_refine_ls_matrix_type full
_refine_ls_number_parameters 181
_refine_ls_number_reflns 2487
_refine_ls_number_restraints 0
_refine_ls_restrained_S_all 1.040
_refine_ls_R_factor_all 0.0963
_refine_ls_R_factor_gt 0.0531
_refine_ls_shift/su_max 0.000
_refine_ls_shift/su_mean 0.000
_refine_ls_structure_factor_coef Fsqd
_refine_ls_weighting_details 'calc w=1/[\s^2^(Fo^2^)+(0.0519P)^2^+0.0392P] where P=(Fo^2^+2Fc^2^)/3'
_refine_ls_weighting_scheme calc
_refine_ls_wR_factor_gt 0.1082
_refine_ls_wR_factor_ref 0.1224
_reflns_number_gt 1584
_reflns_number_total 2487
_reflns_threshold_expression I>2\s(I)
_cod_data_source_file cv2089.cif
_cod_data_source_block I
_cod_depositor_comments
;
The following automatic conversions were performed:
'_symmetry_cell_setting' value 'Monoclinic' changed to 'monoclinic'
according to '/home/saulius/struct/CIF-dictionaries/cif_core.dic'
dictionary named 'cif_core.dic' version 2.4.1 from 2010-06-29.

Automatic conversion script
Id: cif_fix_enum 1527 2010-12-29 10:47:43Z saulius 

The following automatic conversions were performed:

'_symmetry_cell_setting' value 'Monoclinic' changed to 'monoclinic'
according to /home/saulius/struct/CIF-dictionaries/cif_core.dic
dictionary named 'cif_core.dic' version 2.4.1 from 2010-06-29.

Automatic conversion script
Id: cif_fix_values 1715 2011-07-08 13:25:40Z adriana 
;
_cod_original_sg_symbol_H-M P21/c
_cod_database_code 2210189
_cod_database_fobs_code 2210189

loop_
_symmetry_equiv_pos_as_xyz
'x, y, z'
'-x, y+1/2, -z+1/2'
'-x, -y, -z'
'x, -y-1/2, z-1/2'

loop_
_atom_site_type_symbol
_atom_site_label
_atom_site_fract_x
_atom_site_fract_y
_atom_site_fract_z
_atom_site_U_iso_or_equiv
_atom_site_adp_type
_atom_site_calc_flag
_atom_site_refinement_flags
_atom_site_occupancy
F F1 0.5403(3) 0.7124(2) 0.51298(4) 0.0731(5) Uani d . 1
O O1 0.3640(3) 0.4447(2) 0.70774(5) 0.0538(5) Uani d . 1
N N1 0.8956(3) 0.5531(2) 0.81037(6) 0.0384(5) Uani d . 1
N N2 1.0954(3) 0.6124(3) 0.79733(6) 0.0510(6) Uani d . 1
N N3 1.2258(3) 0.6715(3) 0.83311(6) 0.0520(6) Uani d . 1
C C1 0.3533(4) 0.5324(3) 0.61573(7) 0.0401(6) Uani d . 1
H H1A 0.2278 0.4730 0.6251 0.048 Uiso calc R 1
C C2 0.3534(4) 0.5785(3) 0.57036(7) 0.0483(6) Uani d . 1
H H2B 0.2294 0.5508 0.5491 0.058 Uiso calc R 1
C C3 0.5395(5) 0.6654(3) 0.55753(7) 0.0468(6) Uani d . 1
C C4 0.7258(4) 0.7086(3) 0.58722(8) 0.0466(6) Uani d . 1
H H4A 0.8500 0.7677 0.5772 0.056 Uiso calc R 1
C C5 0.7253(4) 0.6621(3) 0.63277(7) 0.0430(6) Uani d . 1
H H5A 0.8509 0.6903 0.6536 0.052 Uiso calc R 1
C C6 0.5390(4) 0.5740(3) 0.64757(7) 0.0350(5) Uani d . 1
C C7 0.5317(4) 0.5192(3) 0.69622(7) 0.0373(6) Uani d . 1
C C8 0.7347(4) 0.5642(3) 0.72999(6) 0.0400(6) Uani d . 1
H H8A 0.7515 0.6965 0.7322 0.048 Uiso calc R 1
H H8B 0.8707 0.5150 0.7191 0.048 Uiso calc R 1
C C9 0.7130(4) 0.4865(3) 0.77680(7) 0.0446(6) Uani d . 1
H H9A 0.5672 0.5218 0.7861 0.054 Uiso calc R 1
H H9B 0.7183 0.3534 0.7756 0.054 Uiso calc R 1
C C10 0.8976(4) 0.5755(3) 0.85624(7) 0.0333(5) Uani d . 1
C C11 1.1091(4) 0.6520(3) 0.87053(7) 0.0371(5) Uani d . 1
C C12 1.1720(4) 0.6971(3) 0.91632(7) 0.0450(6) Uani d . 1
H H12A 1.3117 0.7511 0.9261 0.054 Uiso calc R 1
C C13 1.0180(4) 0.6581(3) 0.94609(7) 0.0462(6) Uani d . 1
H H13A 1.0546 0.6856 0.9768 0.055 Uiso calc R 1
C C14 0.8060(4) 0.5775(3) 0.93150(7) 0.0463(6) Uani d . 1
H H14A 0.7069 0.5516 0.9529 0.056 Uiso calc R 1
C C15 0.7418(4) 0.5359(3) 0.88637(7) 0.0391(6) Uani d . 1
H H15A 0.6009 0.4839 0.8766 0.047 Uiso calc R 1

loop_
_atom_site_aniso_label
_atom_site_aniso_U_11
_atom_site_aniso_U_22
_atom_site_aniso_U_33
_atom_site_aniso_U_12
_atom_site_aniso_U_13
_atom_site_aniso_U_23
F1 0.1027(13) 0.0811(11) 0.0351(8) -0.0046(9) 0.0060(8) 0.0121(7)
O1 0.0491(11) 0.0736(12) 0.0398(9) -0.0132(9) 0.0095(8) -0.0001(8)
N1 0.0362(11) 0.0475(12) 0.0316(10) -0.0046(9) 0.0042(8) 0.0002(8)
N2 0.0401(12) 0.0728(15) 0.0409(11) -0.0067(11) 0.0083(10) -0.0008(10)
N3 0.0396(12) 0.0696(15) 0.0465(12) -0.0107(11) 0.0035(10) 0.0017(10)
C1 0.0400(14) 0.0395(13) 0.0402(14) -0.0018(11) 0.0022(11) 0.0013(10)
C2 0.0561(17) 0.0472(15) 0.0380(14) 0.0004(13) -0.0092(12) -0.0010(11)
C3 0.0678(19) 0.0444(14) 0.0287(13) 0.0046(14) 0.0076(12) 0.0049(11)
C4 0.0474(15) 0.0459(14) 0.0484(15) -0.0037(12) 0.0133(12) 0.0044(11)
C5 0.0440(15) 0.0456(14) 0.0385(13) -0.0044(12) 0.0019(11) -0.0005(11)
C6 0.0384(13) 0.0344(12) 0.0321(12) -0.0005(11) 0.0039(10) -0.0027(9)
C7 0.0430(15) 0.0345(13) 0.0351(13) 0.0031(11) 0.0078(11) -0.0015(10)
C8 0.0452(15) 0.0422(13) 0.0325(12) -0.0010(11) 0.0037(10) -0.0036(10)
C9 0.0448(15) 0.0534(15) 0.0341(12) -0.0076(12) -0.0013(11) -0.0035(11)
C10 0.0357(13) 0.0338(12) 0.0304(12) 0.0050(10) 0.0029(10) 0.0023(9)
C11 0.0347(13) 0.0380(13) 0.0377(13) -0.0016(11) 0.0011(10) 0.0044(10)
C12 0.0406(14) 0.0455(15) 0.0462(15) -0.0061(12) -0.0064(12) -0.0008(11)
C13 0.0550(16) 0.0479(15) 0.0335(13) 0.0028(13) -0.0036(12) -0.0063(11)
C14 0.0490(16) 0.0540(15) 0.0372(13) 0.0021(13) 0.0103(11) 0.0010(11)
C15 0.0364(14) 0.0433(14) 0.0370(13) -0.0011(11) 0.0019(11) 0.0007(10)

loop_
_atom_type_symbol
_atom_type_description
_atom_type_scat_dispersion_real
_atom_type_scat_dispersion_imag
_atom_type_scat_source
C C 0.0033 0.0016 'International Tables Vol C Tables 4.2.6.8 and 6.1.1.4'
H H 0.0000 0.0000 'International Tables Vol C Tables 4.2.6.8 and 6.1.1.4'
N N 0.0061 0.0033 'International Tables Vol C Tables 4.2.6.8 and 6.1.1.4'
O O 0.0106 0.0060 'International Tables Vol C Tables 4.2.6.8 and 6.1.1.4'
F F 0.0171 0.0103 'International Tables Vol C Tables 4.2.6.8 and 6.1.1.4'

loop_
_geom_angle_atom_site_label_1
_geom_angle_atom_site_label_2
_geom_angle_atom_site_label_3
_geom_angle
N2 N1 C10 109.76(17)
N2 N1 C9 120.89(17)
C10 N1 C9 129.28(19)
N3 N2 N1 109.10(17)
N2 N3 C11 108.09(18)
C6 C1 C2 120.8(2)
C6 C1 H1A 119.6
C2 C1 H1A 119.6
C3 C2 C1 118.4(2)
C3 C2 H2B 120.8
C1 C2 H2B 120.8
F1 C3 C4 118.0(2)
F1 C3 C2 118.8(2)
C4 C3 C2 123.2(2)
C3 C4 C5 118.3(2)
C3 C4 H4A 120.9
C5 C4 H4A 120.9
C4 C5 C6 120.6(2)
C4 C5 H5A 119.7
C6 C5 H5A 119.7
C1 C6 C5 118.71(19)
C1 C6 C7 118.7(2)
C5 C6 C7 122.6(2)
O1 C7 C6 120.3(2)
O1 C7 C8 121.80(19)
C6 C7 C8 117.8(2)
C7 C8 C9 112.13(19)
C7 C8 H8A 109.2
C9 C8 H8A 109.2
C7 C8 H8B 109.2
C9 C8 H8B 109.2
H8A C8 H8B 107.9
N1 C9 C8 111.09(18)
N1 C9 H9A 109.4
C8 C9 H9A 109.4
N1 C9 H9B 109.4
C8 C9 H9B 109.4
H9A C9 H9B 108.0
N1 C10 C11 104.58(18)
N1 C10 C15 133.2(2)
C11 C10 C15 122.18(19)
N3 C11 C10 108.47(18)
N3 C11 C12 130.5(2)
C10 C11 C12 121.0(2)
C13 C12 C11 116.8(2)
C13 C12 H12A 121.6
C11 C12 H12A 121.6
C12 C13 C14 121.9(2)
C12 C13 H13A 119.1
C14 C13 H13A 119.1
C15 C14 C13 121.6(2)
C15 C14 H14A 119.2
C13 C14 H14A 119.2
C14 C15 C10 116.6(2)
C14 C15 H15A 121.7
C10 C15 H15A 121.7

loop_
_geom_bond_atom_site_label_1
_geom_bond_atom_site_label_2
_geom_bond_distance
F1 C3 1.359(2)
O1 C7 1.215(3)
N1 N2 1.357(2)
N1 C10 1.363(2)
N1 C9 1.460(3)
N2 N3 1.305(2)
N3 C11 1.378(3)
C1 C6 1.392(3)
C1 C2 1.381(3)
C1 H1A 0.9300
C2 C3 1.362(3)
C2 H2B 0.9300
C3 C4 1.362(3)
C4 C5 1.387(3)
C4 H4A 0.9300
C5 C6 1.390(3)
C5 H5A 0.9300
C6 C7 1.496(3)
C7 C8 1.504(3)
C8 C9 1.512(3)
C8 H8A 0.9700
C8 H8B 0.9700
C9 H9A 0.9700
C9 H9B 0.9700
C10 C11 1.389(3)
C10 C15 1.385(3)
C11 C12 1.398(3)
C12 C13 1.368(3)
C12 H12A 0.9300
C13 C14 1.405(3)
C13 H13A 0.9300
C14 C15 1.375(3)
C14 H14A 0.9300
C15 H15A 0.9300

loop_
_geom_hbond_atom_site_label_D
_geom_hbond_atom_site_label_H
_geom_hbond_atom_site_label_A
_geom_hbond_site_symmetry_A
_geom_hbond_distance_DH
_geom_hbond_distance_HA
_geom_hbond_distance_DA
_geom_hbond_angle_DHA
_geom_hbond_publ_flag
C12 H12A Cg1 2_756 0.93 2.98 3.593(2) 125 yes
C15 H15A Cg1 2_646 0.93 2.87 3.491(2) 125 yes
C1 H1A Cg2 2_646 0.93 2.89 3.550(2) 129 yes

loop_
_geom_torsion_atom_site_label_1
_geom_torsion_atom_site_label_2
_geom_torsion_atom_site_label_3
_geom_torsion_atom_site_label_4
_geom_torsion
C10 N1 N2 N3 0.2(3)
C9 N1 N2 N3 177.40(19)
N1 N2 N3 C11 -0.4(3)
C6 C1 C2 C3 0.0(3)
C1 C2 C3 F1 -179.5(2)
C1 C2 C3 C4 0.2(4)
F1 C3 C4 C5 179.55(19)
C2 C3 C4 C5 -0.2(4)
C3 C4 C5 C6 -0.1(3)
C2 C1 C6 C5 -0.3(3)
C2 C1 C6 C7 -179.27(19)
C4 C5 C6 C1 0.3(3)
C4 C5 C6 C7 179.3(2)
C1 C6 C7 O1 -2.1(3)
C5 C6 C7 O1 179.0(2)
C1 C6 C7 C8 179.57(19)
C5 C6 C7 C8 0.6(3)
O1 C7 C8 C9 6.7(3)
C6 C7 C8 C9 -174.98(18)
N2 N1 C9 C8 -23.6(3)
C10 N1 C9 C8 153.0(2)
C7 C8 C9 N1 -172.05(18)
N2 N1 C10 C11 0.1(2)
C9 N1 C10 C11 -176.8(2)
N2 N1 C10 C15 -178.9(2)
C9 N1 C10 C15 4.2(4)
N2 N3 C11 C10 0.5(3)
N2 N3 C11 C12 -178.9(2)
N1 C10 C11 N3 -0.3(2)
C15 C10 C11 N3 178.8(2)
N1 C10 C11 C12 179.2(2)
C15 C10 C11 C12 -1.7(3)
N3 C11 C12 C13 -179.0(2)
C10 C11 C12 C13 1.6(3)
C11 C12 C13 C14 -0.3(3)
C12 C13 C14 C15 -0.8(4)
C13 C14 C15 C10 0.8(3)
N1 C10 C15 C14 179.3(2)
C11 C10 C15 C14 0.5(3)

loop_
_cod_related_entry_id
_cod_related_entry_database
_cod_related_entry_code
1 ChemSpider 21127529
